data_5000026
loop_
_publ_author_name
'Jensen, L. H.'

_publ_section_title
;
 The crystal structure of creatine monohydrate
;
_journal_issue 4
_journal_name_full 'Acta Crystallographica'
_journal_page_first 237
_journal_page_last 240
_journal_paper_doi 10.1107/S0365110X55000789
_journal_volume 8
_journal_year 1955
_chemical_formula_moiety 'C4 H9 N3 O2,H2 O1'
_chemical_formula_sum 'C4 H11 N3 O3'
_space_group_IT_number 14
_symmetry_cell_setting monoclinic
_symmetry_space_group_name_Hall '-P 2ybc'
_symmetry_space_group_name_H-M 'P 1 21/c 1'
_cell_angle_alpha 90
_cell_angle_beta 108.8
_cell_angle_gamma 90
_cell_formula_units_Z 4
_cell_length_a 12.52
_cell_length_b 5.03
_cell_length_c 12.18
_cell_volume 726.121
_cod_original_sg_symbol_H-M 'P 21/c'
_cod_database_code 5000026

loop_
_symmetry_equiv_pos_site_id
_symmetry_equiv_pos_as_xyz
1 x,y,z
2 -x,1/2+y,1/2-z
3 -x,-y,-z
4 x,-1/2-y,-1/2+z

loop_
_atom_site_label
_atom_site_type_symbol
_atom_site_fract_x
_atom_site_fract_y
_atom_site_fract_z
C1 C 0.21110 0.52200 0.35970
C2 C 0.33000 0.87000 0.47310
C3 C 0.14950 0.74100 0.50390
C4 C 0.17130 0.54000 0.60140
N1 N 0.28840 0.47200 0.30720
N2 N 0.11960 0.36600 0.32750
N3 N 0.22600 0.71500 0.43480
O1 O 0.25650 0.39600 0.62650
O2 O 0.09790 0.52300 0.65090
O3 O 0.48540 0.36000 0.68960
H1 H 0.17000 0.91400 0.54600
H2 H 0.07300 0.73400 0.45700
H3 H 0.32000 1.01200 0.54800
H4 H 0.39600 0.75400 0.51600
H5 H 0.34400 0.91700 0.41500
H6 H 0.35200 0.52700 0.31700
H7 H 0.04800 0.38100 0.34800
H8 H 0.11600 0.21400 0.27200
H9 H 0.28000 0.34100 0.25000
H10 H 0.50000 0.20600 0.75000
H11 H 0.40800 0.36700 0.67500

loop_
_atom_type_symbol
_atom_type_radius_bond
C 0.68
H 0.23
N 0.68
O 0.68
